data_4313290
loop_
_publ_author_name
'Jenny Y. Yang'
'Matthew P. Shores'
'Jennifer J. Sokol'
'Jeffrey R. Long'

_publ_contact_author
;
        Jeffrey R. Long
        Department of Chemistry
        University of California, Berkeley
        United States of America
;
_publ_contact_author_email jlong@cchem.berkeley.edu
_publ_contact_author_fax '510 643-3832'
_publ_contact_author_phone '510 642-0860'
_publ_section_title
;
 High-Nuclearity Metal-Cyanide Clusters: Synthesis, Magnetic Properties,
 and Inclusion Behavior of Open-Cage Species Incorporating [(tach)M(CN)3]
 (M = Cr, Fe, Co) Complexes
;
_journal_name_full 'Inorganic Chemistry'
_journal_page_first 1403
_journal_page_last 1419
_journal_paper_doi 10.1021/ic026065f
_journal_volume 42
_journal_year 2003
_chemical_compound_source synthetic
_chemical_formula_structural '[(C6H15N3Cr(CN)3]-H2O'
_chemical_formula_sum 'C9 H17 Cr N6 O'
_chemical_formula_weight 277.29
_chemical_name_systematic
; 
 ? 
;
_space_group_IT_number 29
_symmetry_cell_setting orthorhombic
_symmetry_Int_Tables_number 29
_symmetry_space_group_name_Hall 'P 2c -2ac'
_symmetry_space_group_name_H-M 'P c a 21'
_atom_sites_solution_hydrogens geom
_atom_sites_solution_primary direct
_atom_sites_solution_secondary difmap
_audit_creation_method SHELXL
_cell_angle_alpha 90.00
_cell_angle_beta 90.00
_cell_angle_gamma 90.00
_cell_formula_units_Z 4
_cell_length_a 11.8998(5)
_cell_length_b 8.3910(4)
_cell_length_c 12.7800(6)
_cell_measurement_temperature 155(2)
_cell_volume 1276.10(10)
_computing_cell_refinement
;
  SMART (Siemens, 1995), SAINT (Siemens, 1995)
;
_computing_data_collection 'SMART (Siemens, 1995)'
_computing_data_reduction
;
  SAINT (Siemens, 1995), XPREP (Siemens, 1995)
;
_computing_structure_refinement 'SHELXL-93 (Sheldrick, 1993)'
_computing_structure_solution 'SHELXS-86 (Sheldrick, 1990)'
_diffrn_ambient_temperature 155(2)
_diffrn_measurement_device SMART
_diffrn_measurement_method 'omega scans with profile analysis'
_diffrn_radiation_monochromator graphite
_diffrn_radiation_source 'fine-focus sealed tube'
_diffrn_radiation_type MoK\a
_diffrn_radiation_wavelength 0.71073
_diffrn_reflns_av_R_equivalents 0.0140
_diffrn_reflns_av_sigmaI/netI 0.0365
_diffrn_reflns_limit_h_max 14
_diffrn_reflns_limit_h_min -13
_diffrn_reflns_limit_k_max 6
_diffrn_reflns_limit_k_min -9
_diffrn_reflns_limit_l_max 15
_diffrn_reflns_limit_l_min -15
_diffrn_reflns_number 5376
_diffrn_reflns_theta_max 25.44
_diffrn_reflns_theta_min 2.43
_exptl_absorpt_coefficient_mu 0.892
_exptl_absorpt_correction_T_max 0.830957
_exptl_absorpt_correction_T_min 0.749253
_exptl_absorpt_correction_type multi-scan
_exptl_absorpt_process_details 'Blessing, Acta Cryst. (1995) A51 33'
_exptl_crystal_colour yellow-green
_exptl_crystal_density_diffrn 1.443
_exptl_crystal_density_meas ?
_exptl_crystal_description block
_exptl_crystal_F_000 580
_exptl_crystal_size_max 0.40
_exptl_crystal_size_mid 0.37
_exptl_crystal_size_min 0.24
_refine_diff_density_max 0.280
_refine_diff_density_min -0.187
_refine_diff_density_rms 0.044
_refine_ls_abs_structure_details 'Flack H D (1983), Acta Cryst. A39, 876-881'
_refine_ls_abs_structure_Flack 0.11(2)
_refine_ls_extinction_method none
_refine_ls_goodness_of_fit_all 0.950
_refine_ls_goodness_of_fit_obs 1.003
_refine_ls_matrix_type full
_refine_ls_number_parameters 215
_refine_ls_number_reflns 2127
_refine_ls_number_restraints 1
_refine_ls_restrained_S_all 0.950
_refine_ls_restrained_S_obs 1.002
_refine_ls_R_factor_all 0.0209
_refine_ls_R_factor_obs 0.0190
_refine_ls_shift/esd_max -0.001
_refine_ls_shift/esd_mean 0.000
_refine_ls_structure_factor_coef Fsqd
_refine_ls_weighting_details 'w=1/[\s^2^(Fo^2^)+(0.0220P)^2^+0.0000P] where P=(Fo^2^+2Fc^2^)/3'
_refine_ls_weighting_scheme calc
_refine_ls_wR_factor_all 0.0453
_refine_ls_wR_factor_obs 0.0451
_reflns_number_observed 1914
_reflns_number_total 2127
_reflns_observed_criterion >2sigma(I)
_cod_data_source_file ic026065f-2_s2_01.cif
_cod_data_source_block 3
_cod_depositor_comments
;
The following automatic conversions were performed:

'_exptl_crystal_density_meas' value 'not measured' was changed to '?'
- the value is perceived as not measured.

Automatic conversion script
Id: cif_fix_values 3008 2015-01-20 13:52:24Z robertas 

The following automatic conversions were performed:

'_refine_ls_weighting_scheme' value '
calc w=1/[\s^2^(Fo^2^)+(0.0220P)^2^+0.0000P] where P=(Fo^2^+2Fc^2^)/3
' was changed to 'calc'. New tag '_refine_ls_weighting_details' was
created. The value of the new tag was set to
'w=1/[\s^2^(Fo^2^)+(0.0220P)^2^+0.0000P] where P=(Fo^2^+2Fc^2^)/3'.

Automatic conversion script
Id: cif_fix_values 3143 2015-03-26 13:38:13Z robertas 
;
_cod_database_code 4313290
_diffrn_measurement_detector 'CCD area detector'

loop_
_symmetry_equiv_pos_as_xyz
'x, y, z'
'-x, -y, z+1/2'
'x+1/2, -y, z'
'-x+1/2, y, z+1/2'

loop_
_atom_site_aniso_label
_atom_site_aniso_U_11
_atom_site_aniso_U_22
_atom_site_aniso_U_33
_atom_site_aniso_U_23
_atom_site_aniso_U_13
_atom_site_aniso_U_12
Cr1 0.01685(15) 0.0159(2) 0.01967(15) -0.0003(2) 0.0016(2) -0.00114(14)
C1 0.0201(12) 0.0205(13) 0.0226(12) -0.0006(11) -0.0066(11) 0.0008(11)
N1 0.0259(12) 0.0288(12) 0.0260(11) 0.0050(9) 0.0000(10) -0.0028(9)
C2 0.0200(12) 0.0203(13) 0.0222(13) 0.0032(11) 0.0006(11) -0.0009(11)
N2 0.0349(13) 0.0277(12) 0.0265(11) -0.0006(10) -0.0046(9) -0.0034(9)
C3 0.0185(12) 0.0203(13) 0.0201(11) -0.0043(11) 0.0028(10) -0.0063(11)
N3 0.0252(11) 0.0206(11) 0.0298(12) -0.0021(9) 0.0016(9) -0.0014(10)
N4 0.0178(12) 0.0206(12) 0.0205(12) -0.0011(10) 0.0008(10) 0.0010(10)
N5 0.0184(11) 0.0229(11) 0.0251(11) -0.0004(9) 0.0002(11) -0.0017(9)
N6 0.0183(12) 0.0257(13) 0.0205(12) -0.0028(9) 0.0038(11) 0.0005(10)
C4 0.0213(13) 0.0159(13) 0.0272(14) 0.0032(11) 0.0069(12) -0.0025(10)
C5 0.0285(15) 0.0195(14) 0.0294(15) 0.0019(11) 0.0017(12) 0.0023(11)
C6 0.0178(13) 0.0187(13) 0.0341(15) 0.0060(13) 0.0027(11) 0.0025(12)
C7 0.0229(14) 0.022(2) 0.0355(14) -0.0049(12) 0.0117(11) -0.0025(12)
C8 0.0262(14) 0.0164(14) 0.0284(14) -0.0056(11) -0.0017(12) -0.0043(11)
C9 0.0187(11) 0.0188(11) 0.0341(15) 0.003(2) 0.0040(14) -0.0021(10)
O1 0.0346(11) 0.082(2) 0.0330(10) -0.0014(12) -0.0026(9) -0.0057(10)

loop_
_atom_site_label
_atom_site_type_symbol
_atom_site_fract_x
_atom_site_fract_y
_atom_site_fract_z
_atom_site_U_iso_or_equiv
_atom_site_thermal_displace_type
_atom_site_occupancy
_atom_site_calc_flag
_atom_site_refinement_flags
_atom_site_disorder_group
Cr1 Cr 0.06012(3) 0.54346(4) 0.42478(4) 0.01747(9) Uani 1 d . .
C1 C -0.0559(2) 0.4519(3) 0.5301(2) 0.0211(5) Uani 1 d . .
N1 N -0.1227(2) 0.3988(3) 0.5860(2) 0.0269(5) Uani 1 d . .
C2 C -0.0025(2) 0.3832(3) 0.3138(2) 0.0208(5) Uani 1 d . .
N2 N -0.0329(2) 0.2915(2) 0.2548(2) 0.0297(5) Uani 1 d . .
C3 C 0.1695(2) 0.3655(3) 0.4736(2) 0.0196(5) Uani 1 d . .
N3 N 0.2284(2) 0.2667(2) 0.5033(2) 0.0252(5) Uani 1 d . .
N4 N 0.1766(2) 0.6356(3) 0.3187(2) 0.0196(5) Uani 1 d . .
H40A H 0.2370(22) 0.5982(30) 0.3296(20) 0.021(7) Uiso 1 d . .
H40B H 0.1613(18) 0.6063(26) 0.2588(18) 0.008(6) Uiso 1 d . .
N5 N -0.0528(2) 0.7183(2) 0.3797(2) 0.0221(4) Uani 1 d . .
H50A H -0.1045(22) 0.7188(28) 0.4293(27) 0.031(7) Uiso 1 d . .
H50B H -0.0823(21) 0.6947(31) 0.3297(23) 0.024(8) Uiso 1 d . .
N6 N 0.1276(2) 0.6989(3) 0.5344(2) 0.0215(5) Uani 1 d . .
H60A H 0.0896(21) 0.6980(29) 0.5904(23) 0.019(7) Uiso 1 d . .
H60B H 0.1859(23) 0.6533(33) 0.5545(21) 0.018(8) Uiso 1 d . .
C4 C 0.1894(2) 0.8131(3) 0.3127(2) 0.0214(5) Uani 1 d . .
H4 H 0.2437(18) 0.8352(24) 0.2604(16) 0.009(5) Uiso 1 d . .
C5 C 0.0783(2) 0.8896(3) 0.2804(2) 0.0258(6) Uani 1 d . .
H5A H 0.0487(19) 0.8487(29) 0.2188(20) 0.024(6) Uiso 1 d . .
H5B H 0.0989(19) 1.0018(31) 0.2650(19) 0.026(7) Uiso 1 d . .
C6 C -0.0099(2) 0.8839(3) 0.3669(2) 0.0235(6) Uani 1 d . .
H6 H -0.0721(17) 0.9405(24) 0.3441(16) 0.004(5) Uiso 1 d . .
C7 C 0.0344(2) 0.9453(3) 0.4703(2) 0.0267(6) Uani 1 d . .
H7A H -0.0098(22) 0.9228(29) 0.5156(20) 0.011(7) Uiso 1 d . .
H7B H 0.0468(18) 1.0623(30) 0.4626(16) 0.021(7) Uiso 1 d . .
C8 C 0.1447(2) 0.8687(3) 0.5032(2) 0.0237(6) Uani 1 d . .
H8 H 0.1755(20) 0.9210(31) 0.5565(20) 0.022(7) Uiso 1 d . .
C9 C 0.2309(2) 0.8785(3) 0.4158(3) 0.0239(5) Uani 1 d . .
H9A H 0.2936(18) 0.8255(24) 0.4333(25) 0.020(6) Uiso 1 d . .
H9B H 0.2503(17) 0.9911(24) 0.4089(21) 0.022(6) Uiso 1 d . .
O1 O -0.2431(2) 0.7271(2) 0.2296(2) 0.0497(5) Uani 1 d . .

loop_
_atom_type_symbol
_atom_type_description
_atom_type_scat_dispersion_real
_atom_type_scat_dispersion_imag
_atom_type_scat_source
C C 0.0033 0.0016 'International Tables Vol C Tables 4.2.6.8 and 6.1.1.4'
H H 0.0000 0.0000 'International Tables Vol C Tables 4.2.6.8 and 6.1.1.4'
N N 0.0061 0.0033 'International Tables Vol C Tables 4.2.6.8 and 6.1.1.4'
O O 0.0106 0.0060 'International Tables Vol C Tables 4.2.6.8 and 6.1.1.4'
Cr Cr 0.3209 0.6236 'International Tables Vol C Tables 4.2.6.8 and 6.1.1.4'

loop_
_geom_angle_atom_site_label_1
_geom_angle_atom_site_label_2
_geom_angle_atom_site_label_3
_geom_angle
_geom_angle_site_symmetry_1
_geom_angle_site_symmetry_3
_geom_angle_publ_flag
N5 Cr1 N6 89.64(10) . . ?
N5 Cr1 C1 90.63(9) . . ?
N6 Cr1 C1 92.99(9) . . ?
N5 Cr1 C3 178.12(9) . . ?
N6 Cr1 C3 90.38(9) . . ?
C1 Cr1 C3 87.50(9) . . ?
N5 Cr1 N4 89.30(9) . . ?
N6 Cr1 N4 87.06(9) . . ?
C1 Cr1 N4 179.92(9) . . ?
C3 Cr1 N4 92.57(9) . . ?
N5 Cr1 C2 92.04(10) . . ?
N6 Cr1 C2 178.04(10) . . ?
C1 Cr1 C2 88.00(9) . . ?
C3 Cr1 C2 87.98(9) . . ?
N4 Cr1 C2 91.95(9) . . ?
N1 C1 Cr1 177.6(2) . . ?
N2 C2 Cr1 176.9(2) . . ?
N3 C3 Cr1 178.0(2) . . ?
C4 N4 Cr1 117.9(2) . . ?
C6 N5 Cr1 118.0(2) . . ?
C8 N6 Cr1 118.1(2) . . ?
N4 C4 C9 110.5(2) . . ?
N4 C4 C5 110.1(2) . . ?
C9 C4 C5 111.5(2) . . ?
C6 C5 C4 112.8(2) . . ?
N5 C6 C7 110.0(2) . . ?
N5 C6 C5 110.2(2) . . ?
C7 C6 C5 112.5(2) . . ?
C6 C7 C8 113.5(2) . . ?
N6 C8 C9 109.9(2) . . ?
N6 C8 C7 111.1(2) . . ?
C9 C8 C7 110.9(2) . . ?
C4 C9 C8 113.6(2) . . ?

loop_
_geom_bond_atom_site_label_1
_geom_bond_atom_site_label_2
_geom_bond_distance
_geom_bond_site_symmetry_2
_geom_bond_publ_flag
Cr1 N5 2.071(2) . ?
Cr1 N6 2.076(2) . ?
Cr1 C1 2.076(2) . ?
Cr1 C3 2.077(3) . ?
Cr1 N4 2.088(2) . ?
Cr1 C2 2.091(3) . ?
C1 N1 1.157(3) . ?
C2 N2 1.137(3) . ?
C3 N3 1.150(3) . ?
N4 C4 1.499(3) . ?
N5 C6 1.489(3) . ?
N6 C8 1.493(3) . ?
C4 C9 1.510(4) . ?
C4 C5 1.527(3) . ?
C5 C6 1.525(4) . ?
C6 C7 1.513(3) . ?
C7 C8 1.520(4) . ?
C8 C9 1.519(4) . ?
